data_4084468
loop_
_publ_author_name
'Laskowski, Nadine'
'Junold, Konstantin'
'Kupper, Claudia'
'Baus, Johannes A.'
'Burschka, Christian'
'Tacke, Reinhold'

_publ_section_title
;
 Bis[N,N&#x2032;-diisopropylbenzamidinato(&#x2212;)]silicon(II):
 Cycloaddition Reactions with Organic 1,3-Dienes and 1,2-Diketones
;
_journal_issue 21
_journal_name_full Organometallics
_journal_page_first 6141
_journal_paper_doi 10.1021/om500787k
_journal_volume 33
_journal_year 2014
_chemical_formula_moiety 'C42 H52 N4 Si'
_chemical_formula_sum 'C42 H52 N4 Si'
_chemical_formula_weight 640.96
_chemical_name_systematic
;
 ?
;
_space_group_crystal_system orthorhombic
_space_group_IT_number 19
_space_group_name_Hall 'P 2ac 2ab'
_space_group_name_H-M_alt 'P 21 21 21'
_symmetry_space_group_name_Hall 'P 2ac 2ab'
_symmetry_space_group_name_H-M 'P 21 21 21'
_atom_sites_solution_hydrogens geom
_audit_creation_method SHELXL-2013
_cell_angle_alpha 90
_cell_angle_beta 90
_cell_angle_gamma 90
_cell_formula_units_Z 8
_cell_length_a 9.509(4)
_cell_length_b 18.006(8)
_cell_length_c 42.43(2)
_cell_measurement_reflns_used 9968
_cell_measurement_temperature 100(2)
_cell_measurement_theta_max 25.54
_cell_measurement_theta_min 2.19
_cell_volume 7265(6)
_computing_cell_refinement 'Bruker SAINT'
_computing_data_collection 'Bruker APEX2'
_computing_data_reduction 'Bruker SAINT'
_computing_molecular_graphics 'ORTEP & POV-Ray'
_computing_publication_material 'Bruker SHELXTL'
_computing_structure_refinement 'SHELXL-2013 (Sheldrick, 2013)'
_computing_structure_solution 'SHELXS-2013 (Sheldrick, 2013)'
_diffrn_ambient_temperature 100(2)
_diffrn_measured_fraction_theta_full 0.993
_diffrn_measured_fraction_theta_max 0.993
_diffrn_measurement_device_type 'Bruker APEX-II CCD'
_diffrn_measurement_method '\f and \w scans'
_diffrn_radiation_monochromator graphite
_diffrn_radiation_type MoK\a
_diffrn_radiation_wavelength 0.71073
_diffrn_reflns_av_R_equivalents 0.0693
_diffrn_reflns_av_unetI/netI 0.0603
_diffrn_reflns_Laue_measured_fraction_full 0.993
_diffrn_reflns_Laue_measured_fraction_max 0.993
_diffrn_reflns_limit_h_max 11
_diffrn_reflns_limit_h_min -11
_diffrn_reflns_limit_k_max 20
_diffrn_reflns_limit_k_min -21
_diffrn_reflns_limit_l_max 52
_diffrn_reflns_limit_l_min -52
_diffrn_reflns_number 71205
_diffrn_reflns_point_group_measured_fraction_full 0.991
_diffrn_reflns_point_group_measured_fraction_max 0.990
_diffrn_reflns_theta_full 26.000
_diffrn_reflns_theta_max 26.017
_diffrn_reflns_theta_min 0.960
_diffrn_source 'rotating anode'
_exptl_absorpt_coefficient_mu 0.100
_exptl_absorpt_correction_T_max 0.7453
_exptl_absorpt_correction_T_min 0.5834
_exptl_absorpt_correction_type multi-scan
_exptl_absorpt_process_details 'Sadabs 2008/1 (Bruker 2008)'
_exptl_crystal_colour colourless
_exptl_crystal_density_diffrn 1.172
_exptl_crystal_description block
_exptl_crystal_F_000 2768
_exptl_crystal_size_max 0.522
_exptl_crystal_size_mid 0.303
_exptl_crystal_size_min 0.240
_refine_diff_density_max 0.193
_refine_diff_density_min -0.284
_refine_diff_density_rms 0.045
_refine_ls_abs_structure_details
;
 Flack x determined using 4932 quotients [(I+)-(I-)]/[(I+)+(I-)]
 (Parsons and Flack (2004), Acta Cryst. A60, s61).
;
_refine_ls_abs_structure_Flack 0.02(5)
_refine_ls_extinction_method none
_refine_ls_goodness_of_fit_ref 1.055
_refine_ls_hydrogen_treatment constr
_refine_ls_matrix_type full
_refine_ls_number_parameters 863
_refine_ls_number_reflns 14171
_refine_ls_number_restraints 0
_refine_ls_restrained_S_all 1.055
_refine_ls_R_factor_all 0.0512
_refine_ls_R_factor_gt 0.0388
_refine_ls_shift/su_max 0.001
_refine_ls_shift/su_mean 0.000
_refine_ls_structure_factor_coef Fsqd
_refine_ls_weighting_details 'w=1/[\s^2^(Fo^2^)+(0.0366P)^2^] where P=(Fo^2^+2Fc^2^)/3'
_refine_ls_weighting_scheme calc
_refine_ls_wR_factor_gt 0.0766
_refine_ls_wR_factor_ref 0.0818
_reflns_Friedel_coverage 0.799
_reflns_Friedel_fraction_full 0.989
_reflns_Friedel_fraction_max 0.988
_reflns_number_gt 12269
_reflns_number_total 14171
_reflns_threshold_expression 'I > 2\s(I)'
_cod_data_source_file om500787k_si_002.cif
_cod_data_source_block LAS24C
_cod_depositor_comments 'Adding full bibliography for 4084466--4084473.cif.'
_cod_original_cell_volume 7264(6)
_cod_database_code 4084468
_shelx_space_group_comment
;
The symmetry employed for this shelxl refinement is uniquely defined
by the following loop, which should always be used as a source of
symmetry information in preference to the above space-group names.
They are only intended as comments.
;
_shelx_estimated_absorpt_t_min 0.950
_shelx_estimated_absorpt_t_max 0.977
_shelxl_version_number 2013-4

loop_
_space_group_symop_operation_xyz
'x, y, z'
'-x+1/2, -y, z+1/2'
'-x, y+1/2, -z+1/2'
'x+1/2, -y+1/2, -z'

loop_
_atom_site_label
_atom_site_type_symbol
_atom_site_fract_x
_atom_site_fract_y
_atom_site_fract_z
_atom_site_U_iso_or_equiv
_atom_site_adp_type
_atom_site_occupancy
_atom_site_site_symmetry_order
_atom_site_calc_flag
_atom_site_refinement_flags_posn
_atom_site_refinement_flags_adp
Si1 Si 0.28912(7) 0.55304(4) 0.60015(2) 0.00934(15) Uani 1 1 d . .
N1 N 0.1477(2) 0.57984(11) 0.62414(5) 0.0100(5) Uani 1 1 d . .
N2 N 0.2789(2) 0.53206(12) 0.66393(5) 0.0134(5) Uani 1 1 d . .
N3 N 0.3211(2) 0.45785(11) 0.59463(5) 0.0104(5) Uani 1 1 d . .
N4 N 0.1137(2) 0.44098(12) 0.56749(5) 0.0128(5) Uani 1 1 d . .
C1 C 0.1683(3) 0.56851(14) 0.65641(6) 0.0115(6) Uani 1 1 d . .
C2 C 0.0692(3) 0.60223(14) 0.68007(6) 0.0127(6) Uani 1 1 d . .
C3 C -0.0269(3) 0.55860(16) 0.69640(6) 0.0177(6) Uani 1 1 d . .
H3 H -0.0326 0.5069 0.6921 0.021 Uiso 1 1 calc R U
C4 C -0.1148(3) 0.59002(17) 0.71898(7) 0.0225(7) Uani 1 1 d . .
H4 H -0.1814 0.5599 0.7297 0.027 Uiso 1 1 calc R U
C5 C -0.1057(3) 0.66494(17) 0.72589(7) 0.0233(7) Uani 1 1 d . .
H5 H -0.1658 0.6864 0.7413 0.028 Uiso 1 1 calc R U
C6 C -0.0081(3) 0.70843(17) 0.71016(7) 0.0219(7) Uani 1 1 d . .
H6 H -0.0005 0.7598 0.7150 0.026 Uiso 1 1 calc R U
C7 C 0.0785(3) 0.67760(15) 0.68736(6) 0.0167(6) Uani 1 1 d . .
H7 H 0.1447 0.7080 0.6766 0.020 Uiso 1 1 calc R U
C8 C 0.0062(2) 0.59250(14) 0.60985(6) 0.0119(6) Uani 1 1 d . .
H8 H 0.0189 0.5841 0.5867 0.014 Uiso 1 1 calc R U
C9 C -0.1035(3) 0.53533(15) 0.62038(7) 0.0177(6) Uani 1 1 d . .
H9A H -0.1857 0.5381 0.6065 0.027 Uiso 1 1 calc R U
H9B H -0.1322 0.5459 0.6421 0.027 Uiso 1 1 calc R U
H9C H -0.0628 0.4854 0.6193 0.027 Uiso 1 1 calc R U
C10 C -0.0461(3) 0.67233(14) 0.61298(6) 0.0162(6) Uani 1 1 d . .
H10A H -0.1309 0.6789 0.6001 0.024 Uiso 1 1 calc R U
H10B H 0.0272 0.7066 0.6057 0.024 Uiso 1 1 calc R U
H10C H -0.0681 0.6828 0.6351 0.024 Uiso 1 1 calc R U
C11 C 0.3210(3) 0.52135(15) 0.69700(6) 0.0145(6) Uani 1 1 d . .
H11 H 0.2560 0.5498 0.7111 0.017 Uiso 1 1 calc R U
C12 C 0.3122(3) 0.43962(15) 0.70475(7) 0.0231(7) Uani 1 1 d . .
H12A H 0.3328 0.4322 0.7272 0.035 Uiso 1 1 calc R U
H12B H 0.3808 0.4122 0.6920 0.035 Uiso 1 1 calc R U
H12C H 0.2173 0.4214 0.7001 0.035 Uiso 1 1 calc R U
C13 C 0.4705(3) 0.54954(18) 0.70137(7) 0.0265(7) Uani 1 1 d . .
H13A H 0.5011 0.5400 0.7231 0.040 Uiso 1 1 calc R U
H13B H 0.4736 0.6030 0.6972 0.040 Uiso 1 1 calc R U
H13C H 0.5333 0.5237 0.6867 0.040 Uiso 1 1 calc R U
C14 C 0.2389(3) 0.41815(14) 0.57294(6) 0.0116(6) Uani 1 1 d . .
C15 C 0.3116(3) 0.35794(14) 0.55454(6) 0.0113(6) Uani 1 1 d . .
C16 C 0.4186(3) 0.37832(15) 0.53395(6) 0.0152(6) Uani 1 1 d . .
H16 H 0.4465 0.4289 0.5328 0.018 Uiso 1 1 calc R U
C17 C 0.4854(3) 0.32634(16) 0.51517(7) 0.0193(6) Uani 1 1 d . .
H17 H 0.5579 0.3412 0.5011 0.023 Uiso 1 1 calc R U
C18 C 0.4456(3) 0.25244(16) 0.51699(7) 0.0209(7) Uani 1 1 d . .
H18 H 0.4913 0.2164 0.5042 0.025 Uiso 1 1 calc R U
C19 C 0.3400(3) 0.23107(16) 0.53723(7) 0.0209(7) Uani 1 1 d . .
H19 H 0.3134 0.1803 0.5384 0.025 Uiso 1 1 calc R U
C20 C 0.2721(3) 0.28330(15) 0.55596(6) 0.0156(6) Uani 1 1 d . .
H20 H 0.1988 0.2682 0.5697 0.019 Uiso 1 1 calc R U
C21 C 0.4191(3) 0.41677(15) 0.61616(6) 0.0132(6) Uani 1 1 d . .
H21 H 0.4374 0.4511 0.6342 0.016 Uiso 1 1 calc R U
C22 C 0.3497(3) 0.34851(15) 0.63046(7) 0.0210(7) Uani 1 1 d . .
H22A H 0.4086 0.3292 0.6476 0.031 Uiso 1 1 calc R U
H22B H 0.3386 0.3103 0.6142 0.031 Uiso 1 1 calc R U
H22C H 0.2571 0.3621 0.6388 0.031 Uiso 1 1 calc R U
C23 C 0.5633(3) 0.39926(16) 0.60217(7) 0.0215(7) Uani 1 1 d . .
H23A H 0.6287 0.3862 0.6191 0.032 Uiso 1 1 calc R U
H23B H 0.5987 0.4429 0.5909 0.032 Uiso 1 1 calc R U
H23C H 0.5550 0.3574 0.5875 0.032 Uiso 1 1 calc R U
C24 C 0.0303(3) 0.40666(16) 0.54177(6) 0.0161(6) Uani 1 1 d . .
H24 H 0.0514 0.3523 0.5411 0.019 Uiso 1 1 calc R U
C25 C -0.1243(3) 0.41715(18) 0.54898(7) 0.0274(7) Uani 1 1 d . .
H25A H -0.1807 0.3935 0.5325 0.041 Uiso 1 1 calc R U
H25B H -0.1460 0.4703 0.5497 0.041 Uiso 1 1 calc R U
H25C H -0.1462 0.3944 0.5694 0.041 Uiso 1 1 calc R U
C26 C 0.0685(3) 0.44122(16) 0.50989(6) 0.0202(6) Uani 1 1 d . .
H26A H 0.0110 0.4187 0.4933 0.030 Uiso 1 1 calc R U
H26B H 0.1682 0.4323 0.5054 0.030 Uiso 1 1 calc R U
H26C H 0.0509 0.4948 0.5106 0.030 Uiso 1 1 calc R U
C27 C 0.5990(3) 0.67697(15) 0.64832(6) 0.0151(6) Uani 1 1 d . .
H27 H 0.6695 0.6396 0.6488 0.018 Uiso 1 1 calc R U
C28 C 0.6180(3) 0.74107(15) 0.66577(7) 0.0177(6) Uani 1 1 d . .
H28 H 0.7011 0.7475 0.6779 0.021 Uiso 1 1 calc R U
C29 C 0.5164(3) 0.79568(15) 0.66551(7) 0.0173(6) Uani 1 1 d . .
H29 H 0.5285 0.8394 0.6777 0.021 Uiso 1 1 calc R U
C30 C 0.3962(3) 0.78644(15) 0.64733(7) 0.0179(6) Uani 1 1 d . .
H30 H 0.3263 0.8242 0.6469 0.021 Uiso 1 1 calc R U
C31 C 0.3779(3) 0.72208(15) 0.62969(6) 0.0152(6) Uani 1 1 d . .
H31 H 0.2955 0.7163 0.6173 0.018 Uiso 1 1 calc R U
C32 C 0.4786(3) 0.66590(14) 0.63001(6) 0.0115(6) Uani 1 1 d . .
C33 C 0.4667(2) 0.59556(14) 0.61023(6) 0.0108(6) Uani 1 1 d . .
H33 H 0.5248 0.5563 0.6206 0.013 Uiso 1 1 calc R U
C34 C 0.5254(3) 0.60783(14) 0.57732(6) 0.0152(6) Uani 1 1 d . .
H34 H 0.6227 0.6176 0.5744 0.018 Uiso 1 1 calc R U
C35 C 0.4391(3) 0.60471(14) 0.55277(7) 0.0165(6) Uani 1 1 d . .
H35 H 0.4751 0.6106 0.5320 0.020 Uiso 1 1 calc R U
C36 C 0.2830(3) 0.59181(14) 0.55781(6) 0.0120(5) Uani 1 1 d . .
H36 H 0.2538 0.5503 0.5436 0.014 Uiso 1 1 calc R U
C37 C 0.1984(3) 0.66021(15) 0.54855(6) 0.0145(6) Uani 1 1 d . .
C38 C 0.2567(3) 0.73123(16) 0.55004(7) 0.0236(7) Uani 1 1 d . .
H38 H 0.3500 0.7374 0.5576 0.028 Uiso 1 1 calc R U
C39 C 0.1805(4) 0.79296(17) 0.54059(8) 0.0351(9) Uani 1 1 d . .
H39 H 0.2223 0.8408 0.5415 0.042 Uiso 1 1 calc R U
C40 C 0.0442(4) 0.7853(2) 0.52983(7) 0.0416(10) Uani 1 1 d . .
H40 H -0.0084 0.8279 0.5238 0.050 Uiso 1 1 calc R U
C41 C -0.0153(3) 0.71529(19) 0.52789(7) 0.0325(8) Uani 1 1 d . .
H41 H -0.1088 0.7096 0.5203 0.039 Uiso 1 1 calc R U
C42 C 0.0615(3) 0.65382(16) 0.53695(6) 0.0198(6) Uani 1 1 d . .
H42 H 0.0202 0.6060 0.5352 0.024 Uiso 1 1 calc R U
Si2 Si 0.43579(7) 0.41086(4) 0.35464(2) 0.00904(15) Uani 1 1 d . .
N5 N 0.4223(2) 0.50809(11) 0.36980(5) 0.0088(5) Uani 1 1 d . .
N6 N 0.3074(2) 0.41949(11) 0.39287(5) 0.0099(5) Uani 1 1 d . .
N7 N 0.3570(2) 0.31468(11) 0.34040(5) 0.0106(5) Uani 1 1 d . .
N8 N 0.2703(2) 0.42116(11) 0.32813(5) 0.0095(5) Uani 1 1 d . .
C43 C 0.3336(2) 0.49169(14) 0.39345(6) 0.0096(5) Uani 1 1 d . .
C44 C 0.2684(3) 0.54741(14) 0.41480(6) 0.0115(6) Uani 1 1 d . .
C45 C 0.1949(3) 0.60713(14) 0.40179(6) 0.0137(6) Uani 1 1 d . .
H45 H 0.1841 0.6105 0.3796 0.016 Uiso 1 1 calc R U
C46 C 0.1375(3) 0.66153(16) 0.42096(7) 0.0191(6) Uani 1 1 d . .
H46 H 0.0883 0.7022 0.4119 0.023 Uiso 1 1 calc R U
C47 C 0.1520(3) 0.65637(16) 0.45334(7) 0.0206(7) Uani 1 1 d . .
H47 H 0.1129 0.6937 0.4665 0.025 Uiso 1 1 calc R U
C48 C 0.2232(3) 0.59724(16) 0.46653(7) 0.0207(6) Uani 1 1 d . .
H48 H 0.2327 0.5940 0.4888 0.025 Uiso 1 1 calc R U
C49 C 0.2807(3) 0.54270(15) 0.44755(6) 0.0151(6) Uani 1 1 d . .
H49 H 0.3287 0.5019 0.4568 0.018 Uiso 1 1 calc R U
C50 C 0.1984(3) 0.38341(14) 0.41241(6) 0.0130(6) Uani 1 1 d . .
H50 H 0.1384 0.4232 0.4219 0.016 Uiso 1 1 calc R U
C51 C 0.1035(3) 0.33244(15) 0.39302(6) 0.0159(6) Uani 1 1 d . .
H51A H 0.0285 0.3127 0.4065 0.024 Uiso 1 1 calc R U
H51B H 0.1593 0.2913 0.3845 0.024 Uiso 1 1 calc R U
H51C H 0.0619 0.3606 0.3756 0.024 Uiso 1 1 calc R U
C52 C 0.2630(3) 0.33848(16) 0.43932(6) 0.0187(6) Uani 1 1 d . .
H52A H 0.1889 0.3105 0.4501 0.028 Uiso 1 1 calc R U
H52B H 0.3086 0.3722 0.4543 0.028 Uiso 1 1 calc R U
H52C H 0.3329 0.3039 0.4308 0.028 Uiso 1 1 calc R U
C53 C 0.5153(3) 0.57396(14) 0.36723(6) 0.0113(6) Uani 1 1 d . .
H53 H 0.6061 0.5555 0.3583 0.014 Uiso 1 1 calc R U
C54 C 0.4597(3) 0.63147(14) 0.34376(6) 0.0154(6) Uani 1 1 d . .
H54A H 0.5314 0.6697 0.3403 0.023 Uiso 1 1 calc R U
H54B H 0.3744 0.6545 0.3523 0.023 Uiso 1 1 calc R U
H54C H 0.4377 0.6070 0.3237 0.023 Uiso 1 1 calc R U
C55 C 0.5524(3) 0.61164(14) 0.39838(6) 0.0150(6) Uani 1 1 d . .
H55A H 0.6335 0.6444 0.3953 0.023 Uiso 1 1 calc R U
H55B H 0.5756 0.5738 0.4141 0.023 Uiso 1 1 calc R U
H55C H 0.4718 0.6409 0.4057 0.023 Uiso 1 1 calc R U
C56 C 0.2600(2) 0.34906(14) 0.32302(6) 0.0105(6) Uani 1 1 d . .
C57 C 0.1648(3) 0.31184(13) 0.29978(6) 0.0111(6) Uani 1 1 d . .
C58 C 0.2066(3) 0.30748(14) 0.26829(6) 0.0157(6) Uani 1 1 d . .
H58 H 0.2954 0.3268 0.2621 0.019 Uiso 1 1 calc R U
C59 C 0.1198(3) 0.27516(15) 0.24602(7) 0.0195(6) Uani 1 1 d . .
H59 H 0.1486 0.2727 0.2246 0.023 Uiso 1 1 calc R U
C60 C -0.0093(3) 0.24647(15) 0.25503(7) 0.0201(7) Uani 1 1 d . .
H60 H -0.0692 0.2244 0.2398 0.024 Uiso 1 1 calc R U
C61 C -0.0513(3) 0.24985(15) 0.28624(7) 0.0169(6) Uani 1 1 d . .
H61 H -0.1396 0.2299 0.2924 0.020 Uiso 1 1 calc R U
C62 C 0.0359(3) 0.28254(14) 0.30864(7) 0.0143(6) Uani 1 1 d . .
H62 H 0.0070 0.2848 0.3301 0.017 Uiso 1 1 calc R U
C63 C 0.3829(3) 0.23423(14) 0.33712(6) 0.0137(6) Uani 1 1 d . .
H63 H 0.2916 0.2105 0.3312 0.016 Uiso 1 1 calc R U
C64 C 0.4889(3) 0.21604(15) 0.31113(7) 0.0211(7) Uani 1 1 d . .
H64A H 0.4982 0.1620 0.3091 0.032 Uiso 1 1 calc R U
H64B H 0.5805 0.2376 0.3165 0.032 Uiso 1 1 calc R U
H64C H 0.4560 0.2368 0.2911 0.032 Uiso 1 1 calc R U
C65 C 0.4296(3) 0.20000(15) 0.36815(7) 0.0218(7) Uani 1 1 d . .
H65A H 0.4322 0.1458 0.3661 0.033 Uiso 1 1 calc R U
H65B H 0.3632 0.2138 0.3848 0.033 Uiso 1 1 calc R U
H65C H 0.5236 0.2183 0.3736 0.033 Uiso 1 1 calc R U
C66 C 0.1742(3) 0.48187(14) 0.31939(6) 0.0106(6) Uani 1 1 d . .
H66 H 0.2293 0.5291 0.3208 0.013 Uiso 1 1 calc R U
C67 C 0.1131(3) 0.47850(15) 0.28625(6) 0.0153(6) Uani 1 1 d . .
H67A H 0.0672 0.5258 0.2813 0.023 Uiso 1 1 calc R U
H67B H 0.0439 0.4382 0.2851 0.023 Uiso 1 1 calc R U
H67C H 0.1888 0.4693 0.2711 0.023 Uiso 1 1 calc R U
C68 C 0.0532(3) 0.48824(15) 0.34304(6) 0.0142(6) Uani 1 1 d . .
H68A H 0.0013 0.5344 0.3392 0.021 Uiso 1 1 calc R U
H68B H 0.0911 0.4886 0.3645 0.021 Uiso 1 1 calc R U
H68C H -0.0103 0.4458 0.3405 0.021 Uiso 1 1 calc R U
C69 C 0.6064(3) 0.42171(15) 0.43664(6) 0.0165(6) Uani 1 1 d . .
H69 H 0.5261 0.3926 0.4416 0.020 Uiso 1 1 calc R U
C70 C 0.6689(3) 0.46413(15) 0.46029(7) 0.0210(7) Uani 1 1 d . .
H70 H 0.6293 0.4647 0.4808 0.025 Uiso 1 1 calc R U
C71 C 0.7884(3) 0.50547(15) 0.45393(7) 0.0223(7) Uani 1 1 d . .
H71 H 0.8324 0.5335 0.4701 0.027 Uiso 1 1 calc R U
C72 C 0.8429(3) 0.50537(16) 0.42366(7) 0.0226(7) Uani 1 1 d . .
H72 H 0.9248 0.5335 0.4190 0.027 Uiso 1 1 calc R U
C73 C 0.7783(3) 0.46428(15) 0.40003(7) 0.0174(6) Uani 1 1 d . .
H73 H 0.8163 0.4656 0.3793 0.021 Uiso 1 1 calc R U
C74 C 0.6590(3) 0.42097(14) 0.40588(6) 0.0123(6) Uani 1 1 d . .
C75 C 0.5938(3) 0.37269(14) 0.38049(6) 0.0117(6) Uani 1 1 d . .
H75 H 0.5609 0.3260 0.3909 0.014 Uiso 1 1 calc R U
C76 C 0.7032(3) 0.35121(14) 0.35649(6) 0.0133(6) Uani 1 1 d . .
H76 H 0.7810 0.3214 0.3626 0.016 Uiso 1 1 calc R U
C77 C 0.6907(3) 0.37397(14) 0.32682(6) 0.0135(6) Uani 1 1 d . .
H77 H 0.7637 0.3645 0.3121 0.016 Uiso 1 1 calc R U
C78 C 0.5602(3) 0.41490(14) 0.31678(6) 0.0114(5) Uani 1 1 d . .
H78 H 0.5142 0.3812 0.3011 0.014 Uiso 1 1 calc R U
C79 C 0.5903(3) 0.48503(14) 0.29860(6) 0.0113(6) Uani 1 1 d . .
C80 C 0.7166(3) 0.52345(15) 0.30153(6) 0.0163(6) Uani 1 1 d . .
H80 H 0.7848 0.5064 0.3162 0.020 Uiso 1 1 calc R U
C81 C 0.7454(3) 0.58589(16) 0.28360(7) 0.0198(6) Uani 1 1 d . .
H81 H 0.8327 0.6109 0.2861 0.024 Uiso 1 1 calc R U
C82 C 0.6485(3) 0.61218(15) 0.26207(7) 0.0183(6) Uani 1 1 d . .
H82 H 0.6684 0.6549 0.2497 0.022 Uiso 1 1 calc R U
C83 C 0.5216(3) 0.57496(15) 0.25888(7) 0.0181(6) Uani 1 1 d . .
H83 H 0.4532 0.5925 0.2444 0.022 Uiso 1 1 calc R U
C84 C 0.4942(3) 0.51233(15) 0.27675(6) 0.0147(6) Uani 1 1 d . .
H84 H 0.4072 0.4872 0.2740 0.018 Uiso 1 1 calc R U

loop_
_atom_site_aniso_label
_atom_site_aniso_U_11
_atom_site_aniso_U_22
_atom_site_aniso_U_33
_atom_site_aniso_U_23
_atom_site_aniso_U_13
_atom_site_aniso_U_12
Si1 0.0098(4) 0.0084(4) 0.0098(4) -0.0002(3) 0.0005(3) 0.0010(3)
N1 0.0115(11) 0.0090(12) 0.0095(12) 0.0008(9) -0.0005(9) 0.0013(9)
N2 0.0172(12) 0.0129(13) 0.0100(12) 0.0002(9) 0.0008(9) 0.0019(9)
N3 0.0119(11) 0.0086(12) 0.0108(12) -0.0011(9) -0.0011(9) 0.0033(9)
N4 0.0120(11) 0.0117(12) 0.0145(13) -0.0002(9) -0.0009(9) -0.0004(9)
C1 0.0139(13) 0.0077(14) 0.0130(14) 0.0005(10) 0.0018(11) -0.0018(10)
C2 0.0134(13) 0.0155(16) 0.0093(14) 0.0016(11) -0.0005(11) 0.0036(11)
C3 0.0201(15) 0.0186(16) 0.0144(15) 0.0025(12) 0.0030(12) 0.0037(12)
C4 0.0166(15) 0.0305(19) 0.0204(17) 0.0085(14) 0.0051(12) 0.0041(13)
C5 0.0213(16) 0.034(2) 0.0147(16) -0.0012(13) 0.0016(12) 0.0143(13)
C6 0.0276(17) 0.0207(17) 0.0174(17) -0.0047(13) -0.0007(13) 0.0110(13)
C7 0.0193(15) 0.0157(16) 0.0151(15) 0.0023(12) -0.0018(12) 0.0013(12)
C8 0.0099(13) 0.0127(15) 0.0131(14) -0.0010(11) -0.0013(10) 0.0029(11)
C9 0.0140(14) 0.0186(17) 0.0204(17) -0.0015(12) 0.0018(11) -0.0008(11)
C10 0.0163(15) 0.0150(16) 0.0172(15) 0.0015(12) -0.0008(12) 0.0022(11)
C11 0.0162(14) 0.0182(16) 0.0091(14) 0.0006(11) 0.0004(11) 0.0027(11)
C12 0.0329(18) 0.0208(17) 0.0156(16) 0.0019(12) -0.0011(13) -0.0022(13)
C13 0.0265(17) 0.037(2) 0.0158(17) 0.0043(14) -0.0010(13) -0.0097(14)
C14 0.0153(14) 0.0090(14) 0.0105(14) 0.0015(11) 0.0002(10) -0.0013(11)
C15 0.0145(14) 0.0101(15) 0.0093(14) -0.0013(10) -0.0051(11) 0.0025(11)
C16 0.0172(15) 0.0138(15) 0.0146(15) 0.0006(11) -0.0001(11) -0.0008(11)
C17 0.0215(16) 0.0215(18) 0.0148(16) -0.0001(12) 0.0028(12) 0.0031(12)
C18 0.0274(17) 0.0164(17) 0.0188(16) -0.0059(12) -0.0008(13) 0.0116(13)
C19 0.0272(17) 0.0108(15) 0.0248(17) -0.0034(12) -0.0070(13) -0.0002(12)
C20 0.0154(14) 0.0141(16) 0.0172(16) -0.0001(11) -0.0023(11) -0.0013(11)
C21 0.0164(14) 0.0099(14) 0.0133(14) -0.0011(11) -0.0046(11) 0.0038(11)
C22 0.0342(18) 0.0135(16) 0.0153(16) 0.0025(12) -0.0056(13) 0.0000(13)
C23 0.0175(15) 0.0284(18) 0.0185(16) -0.0070(13) -0.0048(12) 0.0086(13)
C24 0.0140(14) 0.0148(15) 0.0195(16) -0.0031(12) -0.0032(11) 0.0000(11)
C25 0.0170(15) 0.038(2) 0.0268(18) -0.0038(15) -0.0051(13) -0.0018(14)
C26 0.0221(15) 0.0205(17) 0.0180(16) -0.0044(12) -0.0059(12) 0.0001(13)
C27 0.0148(14) 0.0152(16) 0.0154(15) 0.0013(12) 0.0014(11) -0.0003(11)
C28 0.0169(14) 0.0204(17) 0.0158(16) 0.0016(12) -0.0040(11) -0.0069(12)
C29 0.0228(16) 0.0116(16) 0.0174(16) -0.0034(12) 0.0017(12) -0.0049(12)
C30 0.0217(15) 0.0122(15) 0.0198(16) -0.0005(12) 0.0021(12) 0.0015(12)
C31 0.0133(14) 0.0144(16) 0.0180(16) 0.0014(12) -0.0010(11) -0.0022(11)
C32 0.0129(14) 0.0104(15) 0.0112(14) 0.0025(11) 0.0019(11) -0.0025(11)
C33 0.0099(13) 0.0108(14) 0.0117(14) -0.0009(11) 0.0003(10) 0.0006(10)
C34 0.0095(14) 0.0153(16) 0.0208(16) -0.0010(11) 0.0057(11) -0.0010(11)
C35 0.0201(15) 0.0147(16) 0.0148(15) 0.0009(11) 0.0081(12) -0.0005(12)
C36 0.0162(14) 0.0084(14) 0.0113(14) -0.0018(10) 0.0014(11) 0.0010(11)
C37 0.0241(16) 0.0123(15) 0.0069(13) 0.0010(11) 0.0039(11) 0.0057(12)
C38 0.0414(19) 0.0139(16) 0.0157(16) 0.0009(12) 0.0092(13) 0.0013(13)
C39 0.070(3) 0.0119(17) 0.0239(19) 0.0035(13) 0.0205(18) 0.0106(17)
C40 0.075(3) 0.034(2) 0.0162(18) 0.0104(15) 0.0167(18) 0.036(2)
C41 0.040(2) 0.046(2) 0.0120(17) 0.0024(15) 0.0031(14) 0.0277(17)
C42 0.0259(16) 0.0224(17) 0.0111(15) -0.0001(12) 0.0012(12) 0.0085(13)
Si2 0.0087(3) 0.0082(4) 0.0101(4) 0.0001(3) -0.0002(3) 0.0000(3)
N5 0.0102(11) 0.0066(12) 0.0095(11) 0.0011(9) 0.0010(9) -0.0011(9)
N6 0.0092(11) 0.0093(12) 0.0111(12) 0.0014(9) 0.0002(9) -0.0007(9)
N7 0.0113(11) 0.0073(12) 0.0131(12) -0.0002(9) 0.0008(9) 0.0004(8)
N8 0.0102(11) 0.0077(12) 0.0105(11) -0.0014(9) 0.0008(9) 0.0014(9)
C43 0.0080(12) 0.0126(15) 0.0080(14) 0.0009(10) -0.0047(10) -0.0016(10)
C44 0.0102(13) 0.0126(15) 0.0117(14) -0.0013(11) 0.0022(10) -0.0020(11)
C45 0.0147(14) 0.0131(15) 0.0133(14) 0.0008(11) -0.0012(11) -0.0012(11)
C46 0.0161(15) 0.0163(16) 0.0251(17) -0.0015(13) 0.0011(12) 0.0036(12)
C47 0.0244(16) 0.0150(16) 0.0224(17) -0.0081(13) 0.0078(13) 0.0006(12)
C48 0.0279(16) 0.0233(17) 0.0108(15) -0.0039(12) 0.0055(12) -0.0052(13)
C49 0.0197(15) 0.0119(15) 0.0139(15) 0.0005(11) 0.0016(12) -0.0012(11)
C50 0.0125(14) 0.0130(15) 0.0135(14) 0.0019(11) 0.0026(11) 0.0001(11)
C51 0.0159(15) 0.0151(16) 0.0166(15) 0.0027(12) 0.0041(11) -0.0043(11)
C52 0.0200(16) 0.0184(17) 0.0177(16) 0.0051(12) 0.0004(12) -0.0051(12)
C53 0.0099(13) 0.0096(15) 0.0145(15) -0.0008(11) 0.0015(10) -0.0027(10)
C54 0.0218(15) 0.0107(15) 0.0136(15) 0.0010(11) 0.0006(12) -0.0037(11)
C55 0.0160(14) 0.0127(15) 0.0164(15) -0.0018(11) -0.0011(12) -0.0036(11)
C56 0.0093(13) 0.0112(15) 0.0111(14) -0.0001(11) 0.0045(10) -0.0024(10)
C57 0.0136(14) 0.0066(14) 0.0130(14) 0.0005(10) -0.0002(11) 0.0018(10)
C58 0.0140(14) 0.0158(16) 0.0173(15) -0.0038(11) 0.0013(12) 0.0006(11)
C59 0.0212(16) 0.0203(17) 0.0169(16) -0.0060(12) -0.0027(12) 0.0045(12)
C60 0.0205(16) 0.0168(16) 0.0230(17) -0.0070(12) -0.0082(13) -0.0003(12)
C61 0.0128(14) 0.0141(16) 0.0237(16) -0.0019(12) 0.0011(12) -0.0020(11)
C62 0.0148(14) 0.0108(15) 0.0173(16) -0.0010(11) -0.0003(11) 0.0005(11)
C63 0.0151(14) 0.0043(14) 0.0216(16) -0.0018(11) -0.0024(11) 0.0003(10)
C64 0.0237(16) 0.0127(16) 0.0269(18) -0.0058(12) 0.0006(13) 0.0036(12)
C65 0.0268(16) 0.0112(16) 0.0274(18) 0.0033(13) -0.0036(14) 0.0047(12)
C66 0.0094(13) 0.0078(14) 0.0146(15) 0.0027(11) -0.0027(10) 0.0014(10)
C67 0.0138(14) 0.0190(16) 0.0132(15) 0.0027(12) -0.0010(11) 0.0028(11)
C68 0.0112(13) 0.0152(15) 0.0161(15) -0.0003(11) -0.0012(11) 0.0026(11)
C69 0.0172(14) 0.0156(16) 0.0166(15) 0.0035(12) -0.0006(11) -0.0004(11)
C70 0.0291(17) 0.0196(17) 0.0141(16) 0.0006(12) -0.0024(13) 0.0043(13)
C71 0.0216(16) 0.0190(17) 0.0263(18) -0.0040(13) -0.0128(13) 0.0056(13)
C72 0.0128(15) 0.0188(17) 0.036(2) -0.0043(13) -0.0028(13) -0.0018(12)
C73 0.0125(14) 0.0185(16) 0.0212(16) -0.0008(12) 0.0011(12) -0.0009(11)
C74 0.0090(13) 0.0113(14) 0.0165(15) 0.0003(11) -0.0041(10) 0.0049(11)
C75 0.0137(14) 0.0084(14) 0.0130(15) 0.0025(11) -0.0012(11) -0.0001(10)
C76 0.0114(13) 0.0099(14) 0.0185(15) 0.0002(11) -0.0008(11) 0.0038(11)
C77 0.0105(14) 0.0118(15) 0.0181(15) -0.0021(11) 0.0048(11) -0.0001(11)
C78 0.0101(13) 0.0123(14) 0.0117(14) -0.0006(11) -0.0006(10) -0.0006(11)
C79 0.0141(14) 0.0091(14) 0.0106(14) -0.0025(11) 0.0040(11) 0.0000(10)
C80 0.0132(14) 0.0160(15) 0.0195(16) 0.0000(12) -0.0036(12) 0.0018(11)
C81 0.0171(15) 0.0182(16) 0.0242(16) 0.0021(13) 0.0024(12) -0.0052(12)
C82 0.0235(16) 0.0120(15) 0.0193(16) 0.0017(12) 0.0046(12) -0.0017(12)
C83 0.0182(15) 0.0215(17) 0.0145(15) 0.0038(12) -0.0019(11) 0.0029(12)
C84 0.0107(14) 0.0215(17) 0.0120(15) -0.0016(12) -0.0002(11) -0.0019(11)

loop_
_atom_type_symbol
_atom_type_description
_atom_type_scat_dispersion_real
_atom_type_scat_dispersion_imag
_atom_type_scat_source
C C 0.0033 0.0016 'International Tables Vol C Tables 4.2.6.8 and 6.1.1.4'
H H 0.0000 0.0000 'International Tables Vol C Tables 4.2.6.8 and 6.1.1.4'
N N 0.0061 0.0033 'International Tables Vol C Tables 4.2.6.8 and 6.1.1.4'
Si Si 0.0817 0.0704 'International Tables Vol C Tables 4.2.6.8 and 6.1.1.4'

loop_
_geom_angle_atom_site_label_1
_geom_angle_atom_site_label_2
_geom_angle_atom_site_label_3
_geom_angle
N1 Si1 N3 118.59(11)
N1 Si1 C33 116.05(11)
N3 Si1 C33 105.62(11)
N1 Si1 C36 114.72(11)
N3 Si1 C36 103.54(11)
C33 Si1 C36 95.18(11)
C1 N1 C8 123.1(2)
C1 N1 Si1 114.91(17)
C8 N1 Si1 119.79(17)
C1 N2 C11 121.9(2)
C14 N3 C21 119.6(2)
C14 N3 Si1 119.24(17)
C21 N3 Si1 120.49(17)
C14 N4 C24 119.7(2)
N2 C1 N1 115.7(2)
N2 C1 C2 123.7(2)
N1 C1 C2 120.5(2)
C3 C2 C7 118.7(2)
C3 C2 C1 121.1(2)
C7 C2 C1 120.1(2)
C2 C3 C4 120.6(3)
C5 C4 C3 120.3(3)
C4 C5 C6 119.4(3)
C5 C6 C7 120.5(3)
C6 C7 C2 120.4(3)
N1 C8 C10 113.7(2)
N1 C8 C9 113.1(2)
C10 C8 C9 112.7(2)
N2 C11 C12 108.7(2)
N2 C11 C13 109.1(2)
C12 C11 C13 110.5(2)
N4 C14 N3 118.2(2)
N4 C14 C15 124.4(2)
N3 C14 C15 116.9(2)
C16 C15 C20 118.5(2)
C16 C15 C14 118.2(2)
C20 C15 C14 123.2(2)
C17 C16 C15 121.3(3)
C16 C17 C18 119.5(3)
C19 C18 C17 120.2(3)
C18 C19 C20 120.4(3)
C19 C20 C15 120.1(3)
N3 C21 C22 111.8(2)
N3 C21 C23 115.0(2)
C22 C21 C23 112.2(2)
N4 C24 C25 108.6(2)
N4 C24 C26 110.7(2)
C25 C24 C26 111.0(2)
C28 C27 C32 121.6(3)
C29 C28 C27 119.9(3)
C28 C29 C30 119.7(3)
C29 C30 C31 120.1(3)
C30 C31 C32 120.9(3)
C31 C32 C27 117.7(2)
C31 C32 C33 123.2(2)
C27 C32 C33 119.1(2)
C34 C33 C32 111.0(2)
C34 C33 Si1 100.28(17)
C32 C33 Si1 121.64(17)
C35 C34 C33 119.2(2)
C34 C35 C36 120.1(2)
C35 C36 C37 110.9(2)
C35 C36 Si1 99.06(17)
C37 C36 Si1 123.30(18)
C38 C37 C42 117.5(3)
C38 C37 C36 121.3(3)
C42 C37 C36 121.1(2)
C39 C38 C37 121.0(3)
C40 C39 C38 120.4(3)
C39 C40 C41 119.6(3)
C42 C41 C40 119.8(3)
C41 C42 C37 121.7(3)
N5 Si2 N8 93.11(9)
N5 Si2 N7 153.83(10)
N8 Si2 N7 66.47(9)
N5 Si2 C75 100.72(10)
N8 Si2 C75 165.19(10)
N7 Si2 C75 98.76(10)
N5 Si2 C78 106.47(10)
N8 Si2 C78 90.61(10)
N7 Si2 C78 90.61(10)
C75 Si2 C78 90.49(11)
N5 Si2 N6 67.25(9)
N8 Si2 N6 88.19(10)
N7 Si2 N6 94.75(9)
C75 Si2 N6 92.29(10)
C78 Si2 N6 173.51(10)
N5 Si2 C43 33.83(9)
N8 Si2 C43 90.65(9)
N7 Si2 C43 125.83(9)
C75 Si2 C43 97.89(10)
C78 Si2 C43 140.27(10)
N6 Si2 C43 33.42(8)
N5 Si2 C56 125.12(9)
N8 Si2 C56 33.06(9)
N7 Si2 C56 33.50(8)
C75 Si2 C56 132.22(10)
C78 Si2 C56 88.85(10)
N6 Si2 C56 93.60(9)
C43 Si2 C56 112.32(9)
C43 N5 C53 127.2(2)
C43 N5 Si2 95.41(16)
C53 N5 Si2 133.03(17)
C43 N6 C50 123.6(2)
C43 N6 Si2 88.68(15)
C50 N6 Si2 146.51(17)
C56 N7 C63 121.3(2)
C56 N7 Si2 91.39(16)
C63 N7 Si2 145.44(17)
C56 N8 C66 130.0(2)
C56 N8 Si2 93.52(15)
C66 N8 Si2 136.00(17)
N6 C43 N5 108.7(2)
N6 C43 C44 126.6(2)
N5 C43 C44 124.6(2)
N6 C43 Si2 57.90(13)
N5 C43 Si2 50.76(13)
C44 C43 Si2 174.07(19)
C45 C44 C49 118.8(2)
C45 C44 C43 119.2(2)
C49 C44 C43 122.0(2)
C46 C45 C44 120.7(3)
C47 C46 C45 119.7(3)
C48 C47 C46 120.2(3)
C47 C48 C49 120.4(3)
C48 C49 C44 120.2(3)
N6 C50 C51 112.1(2)
N6 C50 C52 111.7(2)
C51 C50 C52 108.8(2)
N5 C53 C55 115.4(2)
N5 C53 C54 112.5(2)
C55 C53 C54 110.0(2)
N8 C56 N7 108.3(2)
N8 C56 C57 126.4(2)
N7 C56 C57 125.1(2)
N8 C56 Si2 53.42(12)
N7 C56 Si2 55.11(13)
C57 C56 Si2 172.23(18)
C62 C57 C58 119.3(2)
C62 C57 C56 121.8(2)
C58 C57 C56 118.9(2)
C59 C58 C57 120.5(3)
C58 C59 C60 119.8(3)
C61 C60 C59 120.2(3)
C60 C61 C62 120.0(3)
C57 C62 C61 120.1(3)
N7 C63 C65 111.4(2)
N7 C63 C64 112.8(2)
C65 C63 C64 110.2(2)
N8 C66 C67 116.1(2)
N8 C66 C68 110.9(2)
C67 C66 C68 108.7(2)
C70 C69 C74 121.7(3)
C71 C70 C69 120.3(3)
C72 C71 C70 119.1(3)
C71 C72 C73 120.3(3)
C72 C73 C74 121.8(3)
C69 C74 C73 116.8(2)
C69 C74 C75 121.5(2)
C73 C74 C75 121.7(2)
C76 C75 C74 110.2(2)
C76 C75 Si2 103.77(18)
C74 C75 Si2 120.25(17)
C77 C76 C75 120.0(2)
C76 C77 C78 119.5(2)
C77 C78 C79 113.5(2)
C77 C78 Si2 104.07(17)
C79 C78 Si2 123.70(18)
C80 C79 C84 116.8(2)
C80 C79 C78 122.3(2)
C84 C79 C78 120.8(2)
C81 C80 C79 121.7(3)
C82 C81 C80 120.6(3)
C81 C82 C83 118.7(3)
C84 C83 C82 120.3(3)
C83 C84 C79 122.0(2)

loop_
_geom_bond_atom_site_label_1
_geom_bond_atom_site_label_2
_geom_bond_distance
Si1 N1 1.754(2)
Si1 N3 1.756(2)
Si1 C33 1.902(3)
Si1 C36 1.928(3)
N1 C1 1.398(3)
N1 C8 1.494(3)
N2 C1 1.280(3)
N2 C11 1.472(3)
N3 C14 1.403(3)
N3 C21 1.500(3)
N4 C14 1.281(3)
N4 C24 1.484(3)
C1 C2 1.504(3)
C2 C3 1.390(4)
C2 C7 1.395(4)
C3 C4 1.391(4)
C4 C5 1.383(4)
C5 C6 1.385(4)
C6 C7 1.387(4)
C8 C10 1.527(4)
C8 C9 1.532(4)
C11 C12 1.510(4)
C11 C13 1.521(4)
C14 C15 1.504(4)
C15 C16 1.391(4)
C15 C20 1.397(4)
C16 C17 1.383(4)
C17 C18 1.385(4)
C18 C19 1.376(4)
C19 C20 1.390(4)
C21 C22 1.522(4)
C21 C23 1.526(4)
C24 C25 1.513(4)
C24 C26 1.533(4)
C27 C28 1.383(4)
C27 C32 1.398(4)
C28 C29 1.379(4)
C29 C30 1.389(4)
C30 C31 1.390(4)
C31 C32 1.393(4)
C32 C33 1.524(4)
C33 C34 1.520(4)
C34 C35 1.328(4)
C35 C36 1.517(4)
C36 C37 1.523(4)
C37 C38 1.395(4)
C37 C42 1.397(4)
C38 C39 1.386(4)
C39 C40 1.381(5)
C40 C41 1.385(5)
C41 C42 1.381(4)
Si2 N5 1.870(2)
Si2 N8 1.943(2)
Si2 N7 1.981(2)
Si2 C75 1.983(3)
Si2 C78 1.996(3)
Si2 N6 2.036(2)
Si2 C43 2.403(3)
Si2 C56 2.415(3)
N5 C43 1.344(3)
N5 C53 1.484(3)
N6 C43 1.324(3)
N6 C50 1.478(3)
N7 C56 1.333(3)
N7 C63 1.476(3)
N8 C56 1.320(3)
N8 C66 1.472(3)
C43 C44 1.487(4)
C44 C45 1.396(4)
C44 C49 1.397(4)
C45 C46 1.385(4)
C46 C47 1.384(4)
C47 C48 1.380(4)
C48 C49 1.383(4)
C50 C51 1.527(4)
C50 C52 1.528(4)
C53 C55 1.527(4)
C53 C54 1.531(4)
C56 C57 1.497(3)
C57 C62 1.386(3)
C57 C58 1.396(4)
C58 C59 1.383(4)
C59 C60 1.385(4)
C60 C61 1.384(4)
C61 C62 1.392(4)
C63 C65 1.520(4)
C63 C64 1.530(4)
C66 C67 1.523(4)
C66 C68 1.531(4)
C69 C70 1.394(4)
C69 C74 1.398(4)
C70 C71 1.385(4)
C71 C72 1.385(4)
C72 C73 1.389(4)
C73 C74 1.399(4)
C74 C75 1.516(4)
C75 C76 1.506(4)
C76 C77 1.329(4)
C77 C78 1.505(3)
C78 C79 1.507(3)
C79 C80 1.391(4)
C79 C84 1.392(4)
C80 C81 1.385(4)
C81 C82 1.381(4)
C82 C83 1.387(4)
C83 C84 1.384(4)

loop_
_geom_torsion_atom_site_label_1
_geom_torsion_atom_site_label_2
_geom_torsion_atom_site_label_3
_geom_torsion_atom_site_label_4
_geom_torsion
N3 Si1 N1 C1 72.6(2)
C33 Si1 N1 C1 -54.8(2)
C36 Si1 N1 C1 -164.37(17)
N3 Si1 N1 C8 -91.0(2)
C33 Si1 N1 C8 141.62(18)
C36 Si1 N1 C8 32.0(2)
N1 Si1 N3 C14 79.5(2)
C33 Si1 N3 C14 -148.30(19)
C36 Si1 N3 C14 -48.9(2)
N1 Si1 N3 C21 -91.2(2)
C33 Si1 N3 C21 41.0(2)
C36 Si1 N3 C21 140.40(19)
C11 N2 C1 N1 174.6(2)
C11 N2 C1 C2 -1.5(4)
C8 N1 C1 N2 154.8(2)
Si1 N1 C1 N2 -8.2(3)
C8 N1 C1 C2 -29.0(4)
Si1 N1 C1 C2 167.96(18)
N2 C1 C2 C3 -77.0(3)
N1 C1 C2 C3 107.1(3)
N2 C1 C2 C7 99.1(3)
N1 C1 C2 C7 -76.8(3)
C7 C2 C3 C4 1.7(4)
C1 C2 C3 C4 177.9(2)
C2 C3 C4 C5 -1.2(4)
C3 C4 C5 C6 -0.1(4)
C4 C5 C6 C7 0.9(4)
C5 C6 C7 C2 -0.4(4)
C3 C2 C7 C6 -0.9(4)
C1 C2 C7 C6 -177.1(2)
C1 N1 C8 C10 80.9(3)
Si1 N1 C8 C10 -116.9(2)
C1 N1 C8 C9 -49.3(3)
Si1 N1 C8 C9 112.9(2)
C1 N2 C11 C12 114.9(3)
C1 N2 C11 C13 -124.5(3)
C24 N4 C14 N3 172.0(2)
C24 N4 C14 C15 0.7(4)
C21 N3 C14 N4 143.1(2)
Si1 N3 C14 N4 -27.7(3)
C21 N3 C14 C15 -45.0(3)
Si1 N3 C14 C15 144.20(19)
N4 C14 C15 C16 107.3(3)
N3 C14 C15 C16 -64.1(3)
N4 C14 C15 C20 -69.4(4)
N3 C14 C15 C20 119.2(3)
C20 C15 C16 C17 0.0(4)
C14 C15 C16 C17 -176.9(2)
C15 C16 C17 C18 -0.4(4)
C16 C17 C18 C19 0.3(4)
C17 C18 C19 C20 0.2(4)
C18 C19 C20 C15 -0.5(4)
C16 C15 C20 C19 0.4(4)
C14 C15 C20 C19 177.2(2)
C14 N3 C21 C22 -44.6(3)
Si1 N3 C21 C22 126.1(2)
C14 N3 C21 C23 84.9(3)
Si1 N3 C21 C23 -104.4(2)
C14 N4 C24 C25 155.5(2)
C14 N4 C24 C26 -82.5(3)
C32 C27 C28 C29 0.4(4)
C27 C28 C29 C30 -0.9(4)
C28 C29 C30 C31 0.6(4)
C29 C30 C31 C32 0.3(4)
C30 C31 C32 C27 -0.8(4)
C30 C31 C32 C33 -177.7(2)
C28 C27 C32 C31 0.4(4)
C28 C27 C32 C33 177.5(2)
C31 C32 C33 C34 85.8(3)
C27 C32 C33 C34 -91.0(3)
C31 C32 C33 Si1 -31.6(3)
C27 C32 C33 Si1 151.5(2)
C32 C33 C34 C35 -114.6(3)
Si1 C33 C34 C35 15.2(3)
C33 C34 C35 C36 2.2(4)
C34 C35 C36 C37 113.0(3)
C34 C35 C36 Si1 -17.9(3)
C35 C36 C37 C38 -27.5(3)
Si1 C36 C37 C38 89.4(3)
C35 C36 C37 C42 149.7(2)
Si1 C36 C37 C42 -93.4(3)
C42 C37 C38 C39 0.6(4)
C36 C37 C38 C39 177.9(3)
C37 C38 C39 C40 0.8(4)
C38 C39 C40 C41 -1.3(5)
C39 C40 C41 C42 0.5(4)
C40 C41 C42 C37 0.9(4)
C38 C37 C42 C41 -1.4(4)
C36 C37 C42 C41 -178.7(2)
N8 Si2 N5 C43 86.52(16)
N7 Si2 N5 C43 49.3(3)
C75 Si2 N5 C43 -88.19(16)
C78 Si2 N5 C43 178.08(15)
N6 Si2 N5 C43 -0.21(14)
C56 Si2 N5 C43 77.57(18)
N8 Si2 N5 C53 -116.6(2)
N7 Si2 N5 C53 -153.8(2)
C75 Si2 N5 C53 68.7(2)
C78 Si2 N5 C53 -25.0(2)
N6 Si2 N5 C53 156.7(2)
C43 Si2 N5 C53 156.9(3)
C56 Si2 N5 C53 -125.5(2)
C50 N6 C43 N5 -170.7(2)
Si2 N6 C43 N5 -0.28(19)
C50 N6 C43 C44 4.8(4)
Si2 N6 C43 C44 175.3(2)
C50 N6 C43 Si2 -170.4(2)
C53 N5 C43 N6 -158.6(2)
Si2 N5 C43 N6 0.3(2)
C53 N5 C43 C44 25.8(4)
Si2 N5 C43 C44 -175.3(2)
C53 N5 C43 Si2 -158.9(3)
N6 C43 C44 C45 -121.3(3)
N5 C43 C44 C45 53.6(3)
N6 C43 C44 C49 59.9(4)
N5 C43 C44 C49 -125.2(3)
C49 C44 C45 C46 1.2(4)
C43 C44 C45 C46 -177.6(2)
C44 C45 C46 C47 -0.6(4)
C45 C46 C47 C48 -0.1(4)
C46 C47 C48 C49 0.1(4)
C47 C48 C49 C44 0.6(4)
C45 C44 C49 C48 -1.3(4)
C43 C44 C49 C48 177.5(2)
C43 N6 C50 C51 130.7(2)
Si2 N6 C50 C51 -31.8(4)
C43 N6 C50 C52 -107.0(3)
Si2 N6 C50 C52 90.6(3)
C43 N5 C53 C55 22.7(3)
Si2 N5 C53 C55 -127.9(2)
C43 N5 C53 C54 -104.6(3)
Si2 N5 C53 C54 104.8(2)
C66 N8 C56 N7 -168.0(2)
Si2 N8 C56 N7 4.9(2)
C66 N8 C56 C57 16.7(4)
Si2 N8 C56 C57 -170.3(2)
C66 N8 C56 Si2 -172.9(3)
C63 N7 C56 N8 -172.9(2)
Si2 N7 C56 N8 -4.84(19)
C63 N7 C56 C57 2.4(4)
Si2 N7 C56 C57 170.5(2)
C63 N7 C56 Si2 -168.1(3)
N8 C56 C57 C62 -97.0(3)
N7 C56 C57 C62 88.5(3)
N8 C56 C57 C58 82.3(3)
N7 C56 C57 C58 -92.3(3)
C62 C57 C58 C59 0.9(4)
C56 C57 C58 C59 -178.4(2)
C57 C58 C59 C60 -0.4(4)
C58 C59 C60 C61 -0.2(4)
C59 C60 C61 C62 0.4(4)
C58 C57 C62 C61 -0.7(4)
C56 C57 C62 C61 178.5(2)
C60 C61 C62 C57 0.1(4)
C56 N7 C63 C65 -148.7(2)
Si2 N7 C63 C65 52.6(4)
C56 N7 C63 C64 86.7(3)
Si2 N7 C63 C64 -72.0(4)
C56 N8 C66 C67 -43.1(4)
Si2 N8 C66 C67 147.0(2)
C56 N8 C66 C68 81.6(3)
Si2 N8 C66 C68 -88.2(3)
C74 C69 C70 C71 -1.8(4)
C69 C70 C71 C72 1.4(4)
C70 C71 C72 C73 0.0(4)
C71 C72 C73 C74 -1.1(4)
C70 C69 C74 C73 0.7(4)
C70 C69 C74 C75 177.8(2)
C72 C73 C74 C69 0.8(4)
C72 C73 C74 C75 -176.4(2)
C69 C74 C75 C76 -151.1(2)
C73 C74 C75 C76 25.9(3)
C69 C74 C75 Si2 88.4(3)
C73 C74 C75 Si2 -94.6(3)
C74 C75 C76 C77 -116.3(3)
Si2 C75 C76 C77 13.8(3)
C75 C76 C77 C78 -5.8(4)
C76 C77 C78 C79 131.6(3)
C76 C77 C78 Si2 -5.5(3)
C77 C78 C79 C80 -24.2(3)
Si2 C78 C79 C80 103.2(3)
C77 C78 C79 C84 152.6(2)
Si2 C78 C79 C84 -80.0(3)
C84 C79 C80 C81 0.0(4)
C78 C79 C80 C81 176.9(2)
C79 C80 C81 C82 0.1(4)
C80 C81 C82 C83 0.2(4)
C81 C82 C83 C84 -0.7(4)
C82 C83 C84 C79 0.8(4)
C80 C79 C84 C83 -0.5(4)
C78 C79 C84 C83 -177.5(2)
